data_7007961
loop_
_publ_author_name
'Alcock, Nathaniel W.'
'Clarkson, Guy'
'Glover, Peter B.'
'Lawrance, Geoffrey A.'
'Moore, Peter'
'Napitupulu, Mery'

_publ_section_title
;
 Complexes of 2,6-bis[N-(2'-pyridylmethyl)carbamyl]pyridine: formation
 of mononuclear complexes, and self-assembly of double helical
 dinuclear and tetranuclear copper(II) and trinuclear nickel(II)
 complexes.
;
_journal_issue 3
_journal_name_full 'Dalton transactions (Cambridge, England : 2003)'
_journal_page_first 518
_journal_page_last 527
_journal_paper_doi 10.1039/b414251a
_journal_year 2005
_chemical_formula_sum 'C56 H55 Cu4 N12 O20'
_chemical_formula_weight 1470.28
_chemical_name_systematic
;
?
;
_space_group_IT_number 15
_symmetry_cell_setting monoclinic
_symmetry_space_group_name_Hall '-C 2yc'
_symmetry_space_group_name_H-M 'C 1 2/c 1'
_atom_sites_solution_hydrogens geom
_atom_sites_solution_primary direct
_atom_sites_solution_secondary difmap
_audit_creation_method SHELXL-97
_cell_angle_alpha 90.00
_cell_angle_beta 99.4380(10)
_cell_angle_gamma 90.00
_cell_formula_units_Z 4
_cell_length_a 20.9193(6)
_cell_length_b 22.0981(7)
_cell_length_c 13.0496(4)
_cell_measurement_reflns_used 4508
_cell_measurement_temperature 180(2)
_cell_measurement_theta_max 15
_cell_measurement_theta_min 3
_cell_volume 5950.9(3)
_computing_cell_refinement 'SAINT (Siemens, 1995)'
_computing_data_collection 'SMART (Siemens, 1994)'
_computing_data_reduction 'SAINT (Siemens, 1995)'
_computing_molecular_graphics 'SHELXTL (Sheldrick, 1997)'
_computing_publication_material 'SHELXTL (Sheldrick, 1997)'
_computing_structure_refinement 'SHELXL-97 (Sheldrick, 1997)'
_computing_structure_solution 'SHELXS-97 (Sheldrick, 1990)'
_diffrn_ambient_temperature 180(2)
_diffrn_detector_area_resol_mean 8.192
_diffrn_measured_fraction_theta_full 0.996
_diffrn_measured_fraction_theta_max 0.996
_diffrn_measurement_device_type 'Siemens SMART diffractometer'
_diffrn_measurement_method '\w scans'
_diffrn_radiation_monochromator graphite
_diffrn_radiation_source 'normal-focus sealed tube'
_diffrn_radiation_type MoK\a
_diffrn_radiation_wavelength 0.71073
_diffrn_reflns_av_R_equivalents 0.0690
_diffrn_reflns_av_sigmaI/netI 0.0885
_diffrn_reflns_limit_h_max 21
_diffrn_reflns_limit_h_min -24
_diffrn_reflns_limit_k_max 26
_diffrn_reflns_limit_k_min -25
_diffrn_reflns_limit_l_max 15
_diffrn_reflns_limit_l_min -14
_diffrn_reflns_number 15270
_diffrn_reflns_theta_full 25.00
_diffrn_reflns_theta_max 25.00
_diffrn_reflns_theta_min 1.84
_diffrn_standards_decay_% nil
_exptl_absorpt_coefficient_mu 1.498
_exptl_absorpt_correction_T_max 0.89
_exptl_absorpt_correction_T_min 0.78
_exptl_absorpt_correction_type multi-scan
_exptl_absorpt_process_details 'SADABS (Sheldrick, 1996)'
_exptl_crystal_colour blue
_exptl_crystal_density_diffrn 1.641
_exptl_crystal_density_method 'not measured'
_exptl_crystal_description plates
_exptl_crystal_F_000 3004
_exptl_crystal_size_max 0.40
_exptl_crystal_size_mid 0.3
_exptl_crystal_size_min 0.04
_refine_diff_density_max 1.042
_refine_diff_density_min -0.599
_refine_diff_density_rms 0.109
_refine_ls_extinction_method none
_refine_ls_goodness_of_fit_ref 1.103
_refine_ls_hydrogen_treatment mixed
_refine_ls_matrix_type full
_refine_ls_number_parameters 432
_refine_ls_number_reflns 5227
_refine_ls_number_restraints 0
_refine_ls_restrained_S_all 1.103
_refine_ls_R_factor_all 0.1031
_refine_ls_R_factor_gt 0.0537
_refine_ls_shift/su_max 0.090
_refine_ls_shift/su_mean 0.003
_refine_ls_structure_factor_coef Fsqd
_refine_ls_weighting_details 'calc w=1/[\s^2^(Fo^2^)+(0.0530P)^2^+10.0000P] where P=(Fo^2^+2Fc^2^)/3'
_refine_ls_weighting_scheme calc
_refine_ls_wR_factor_gt 0.1140
_refine_ls_wR_factor_ref 0.1328
_reflns_number_gt 3409
_reflns_number_total 5227
_reflns_threshold_expression >2sigma(I)
_cod_data_source_file b414251a.txt
_cod_data_source_block cupy3b
_cod_depositor_comments
;
The following automatic conversions were performed:
'_symmetry_cell_setting' value 'Monoclinic' changed to 'monoclinic'
according to '/home/saulius/struct/CIF-dictionaries/cif_core.dic'
dictionary named 'cif_core.dic' version 2.4.1 from 2010-06-29.

Automatic conversion script
Id: cif_fix_enum 1527 2010-12-29 10:47:43Z saulius 
;
_cod_original_sg_symbol_H-M C2/c
_cod_database_code 7007961

loop_
_symmetry_equiv_pos_as_xyz
'x, y, z'
'-x, y, -z+1/2'
'x+1/2, y+1/2, z'
'-x+1/2, y+1/2, -z+1/2'
'-x, -y, -z'
'x, -y, z-1/2'
'-x+1/2, -y+1/2, -z'
'x+1/2, -y+1/2, z-1/2'

loop_
_atom_site_label
_atom_site_type_symbol
_atom_site_fract_x
_atom_site_fract_y
_atom_site_fract_z
_atom_site_U_iso_or_equiv
_atom_site_adp_type
_atom_site_occupancy
_atom_site_symmetry_multiplicity
_atom_site_calc_flag
_atom_site_refinement_flags
_atom_site_disorder_assembly
_atom_site_disorder_group
Cu1 Cu 0.92565(3) 0.30420(3) 0.23633(5) 0.01842(19) Uani 1 1 d . . .
Cu2 Cu 0.75614(3) 0.32779(3) 0.21730(5) 0.0210(2) Uani 1 1 d . . .
O100 O 0.6573(2) 0.29610(18) 0.1253(3) 0.0380(11) Uani 1 1 d . . .
N101 N 0.7693(2) 0.2610(2) 0.3174(3) 0.0194(11) Uani 1 1 d . . .
C102 C 0.7340(3) 0.2098(3) 0.3009(4) 0.0258(14) Uani 1 1 d . . .
H10B H 0.7022 0.2070 0.2401 0.031 Uiso 1 1 calc R . .
C103 C 0.7423(3) 0.1615(3) 0.3687(5) 0.0280(14) Uani 1 1 d . . .
H10C H 0.7162 0.1262 0.3557 0.034 Uiso 1 1 calc R . .
C104 C 0.7896(3) 0.1655(3) 0.4563(4) 0.0265(14) Uani 1 1 d . . .
H10D H 0.7967 0.1329 0.5041 0.032 Uiso 1 1 calc R . .
C105 C 0.8259(3) 0.2173(3) 0.4730(4) 0.0246(14) Uani 1 1 d . . .
H10E H 0.8589 0.2202 0.5322 0.029 Uiso 1 1 calc R . .
C106 C 0.8149(2) 0.2654(2) 0.4040(4) 0.0183(12) Uani 1 1 d . . .
C107 C 0.8507(3) 0.3236(2) 0.4236(4) 0.0227(13) Uani 1 1 d . . .
H10F H 0.8221 0.3538 0.4491 0.027 Uiso 1 1 calc R . .
H10G H 0.8886 0.3173 0.4790 0.027 Uiso 1 1 calc R . .
N108 N 0.8733(2) 0.34775(19) 0.3315(3) 0.0176(10) Uani 1 1 d . . .
C109 C 0.8759(3) 0.4088(3) 0.3275(4) 0.0210(13) Uani 1 1 d . . .
O110 O 0.85837(19) 0.44606(17) 0.3881(3) 0.0293(10) Uani 1 1 d . . .
C111 C 0.9035(2) 0.4307(2) 0.2347(4) 0.0197(13) Uani 1 1 d . . .
N112 N 0.9284(2) 0.3859(2) 0.1847(3) 0.0188(10) Uani 1 1 d . . .
C113 C 0.9526(2) 0.3952(3) 0.0976(4) 0.0202(13) Uani 1 1 d . . .
C114 C 0.9503(3) 0.4527(3) 0.0547(4) 0.0247(14) Uani 1 1 d . . .
H11A H 0.9646 0.4596 -0.0097 0.030 Uiso 1 1 calc R . .
C115 C 0.9267(3) 0.4999(3) 0.1075(5) 0.0279(14) Uani 1 1 d . . .
H11B H 0.9263 0.5398 0.0803 0.033 Uiso 1 1 calc R . .
C116 C 0.9038(3) 0.4894(3) 0.1997(4) 0.0242(13) Uani 1 1 d . . .
H11C H 0.8887 0.5217 0.2374 0.029 Uiso 1 1 calc R . .
C117 C 0.9775(3) 0.3384(3) 0.0538(4) 0.0223(13) Uani 1 1 d . . .
O118 O 0.99634(19) 0.34071(18) -0.0317(3) 0.0298(10) Uani 1 1 d . . .
N119 N 0.9763(2) 0.2907(2) 0.1170(3) 0.0199(11) Uani 1 1 d . . .
C120 C 0.9928(3) 0.2327(3) 0.0737(4) 0.0254(14) Uani 1 1 d . . .
H12A H 1.0135 0.2408 0.0121 0.030 Uiso 1 1 calc R . .
H12B H 0.9522 0.2102 0.0497 0.030 Uiso 1 1 calc R . .
C121 C 1.0372(3) 0.1929(3) 0.1473(4) 0.0209(13) Uani 1 1 d . . .
N122 N 1.0781(2) 0.2178(2) 0.2246(4) 0.0205(11) Uani 1 1 d . . .
C123 C 1.1209(3) 0.1816(2) 0.2876(4) 0.0248(14) Uani 1 1 d . . .
H12C H 1.1502 0.1993 0.3428 0.030 Uiso 1 1 calc R . .
C124 C 1.1224(3) 0.1199(3) 0.2723(5) 0.0304(15) Uani 1 1 d . . .
H12D H 1.1525 0.0954 0.3165 0.036 Uiso 1 1 calc R . .
C125 C 1.0798(3) 0.0938(3) 0.1923(5) 0.0340(16) Uani 1 1 d . . .
H12E H 1.0800 0.0513 0.1809 0.041 Uiso 1 1 calc R . .
C126 C 1.0373(3) 0.1306(3) 0.1299(5) 0.0281(14) Uani 1 1 d . . .
H12F H 1.0076 0.1136 0.0744 0.034 Uiso 1 1 calc R . .
O201 O 0.71010(18) 0.38670(17) 0.3004(3) 0.0249(9) Uani 1 1 d . . .
C202 C 0.7005(3) 0.4389(3) 0.2584(4) 0.0266(14) Uani 1 1 d . . .
O203 O 0.6709(2) 0.48156(18) 0.2914(3) 0.0380(11) Uani 1 1 d . . .
C204 C 0.7282(3) 0.4475(2) 0.1594(4) 0.0218(13) Uani 1 1 d . . .
N205 N 0.7550(2) 0.3972(2) 0.1302(3) 0.0189(10) Uani 1 1 d . . .
C206 C 0.7808(2) 0.3932(3) 0.0432(4) 0.0205(13) Uani 1 1 d . . .
C207 C 0.7816(3) 0.4436(3) -0.0188(4) 0.0263(14) Uani 1 1 d . . .
H20A H 0.8005 0.4419 -0.0801 0.032 Uiso 1 1 calc R . .
C208 C 0.7539(3) 0.4971(3) 0.0104(5) 0.0311(15) Uani 1 1 d . . .
H20B H 0.7542 0.5322 -0.0315 0.037 Uiso 1 1 calc R . .
C209 C 0.7265(3) 0.4994(3) 0.0987(5) 0.0296(15) Uani 1 1 d . . .
H20C H 0.7068 0.5355 0.1180 0.036 Uiso 1 1 calc R . .
C210 C 0.8073(3) 0.3305(3) 0.0297(4) 0.0228(13) Uani 1 1 d . . .
O211 O 0.80496(18) 0.29427(17) 0.1047(3) 0.0261(9) Uani 1 1 d . . .
O212 O 0.83102(19) 0.31934(17) -0.0494(3) 0.0289(10) Uani 1 1 d . . .
O011 O 0.4110(4) 0.4920(4) 0.0610(7) 0.050(3) Uani 0.50 1 d P . .
C011 C 0.4303(15) 0.4332(15) 0.119(2) 0.184(13) Uiso 0.50 1 d P A -1
H01D H 0.4261 0.4000 0.0673 0.221 Uiso 0.50 1 calc PR A -1
H01E H 0.3984 0.4252 0.1656 0.221 Uiso 0.50 1 calc PR A -1
C012 C 0.5028(7) 0.4292(7) 0.1885(13) 0.072(5) Uani 0.50 1 d P A -1
H01A H 0.5089 0.3893 0.2216 0.107 Uiso 0.50 1 calc PR A -1
H01B H 0.5076 0.4607 0.2421 0.107 Uiso 0.50 1 calc PR A -1
H01C H 0.5355 0.4352 0.1435 0.107 Uiso 0.50 1 calc PR A -1
O021 O 0.5789(7) 0.3374(9) 0.2934(17) 0.155(9) Uani 0.50 1 d P B -1
C021 C 0.5724(9) 0.2759(15) 0.2955(13) 0.117(11) Uani 0.50 1 d P B -1
H02D H 0.5630 0.2709 0.2191 0.141 Uiso 0.50 1 calc PR B -1
H02E H 0.6194 0.2674 0.3125 0.141 Uiso 0.50 1 calc PR B -1
C022 C 0.5536(5) 0.2205(5) 0.3173(9) 0.022(3) Uiso 0.50 1 d P B -1
H02A H 0.5771 0.1906 0.2825 0.033 Uiso 0.50 1 calc PR B -1
H02B H 0.5069 0.2163 0.2929 0.033 Uiso 0.50 1 calc PR B -1
H02C H 0.5628 0.2140 0.3925 0.033 Uiso 0.50 1 calc PR B -1
O001 O 0.5885(4) 0.4014(4) 0.0657(6) 0.145(3) Uani 1 1 d . . .
O002 O 0.5998(3) 0.1272(2) 0.1981(4) 0.0679(16) Uani 1 1 d . . .

loop_
_atom_site_aniso_label
_atom_site_aniso_U_11
_atom_site_aniso_U_22
_atom_site_aniso_U_33
_atom_site_aniso_U_23
_atom_site_aniso_U_13
_atom_site_aniso_U_12
Cu1 0.0204(4) 0.0159(4) 0.0203(4) 0.0006(3) 0.0076(3) 0.0003(3)
Cu2 0.0259(4) 0.0176(4) 0.0207(4) 0.0030(3) 0.0078(3) 0.0030(3)
O100 0.037(3) 0.028(3) 0.045(3) -0.002(2) -0.004(2) -0.004(2)
N101 0.019(2) 0.020(3) 0.021(3) 0.002(2) 0.007(2) 0.002(2)
C102 0.024(3) 0.028(4) 0.026(3) 0.001(3) 0.006(3) -0.002(3)
C103 0.033(4) 0.022(4) 0.033(4) 0.001(3) 0.016(3) -0.003(3)
C104 0.028(3) 0.026(4) 0.028(3) 0.013(3) 0.013(3) 0.005(3)
C105 0.025(3) 0.027(3) 0.022(3) 0.003(3) 0.005(3) 0.002(3)
C106 0.018(3) 0.020(3) 0.020(3) -0.001(2) 0.012(2) 0.004(2)
C107 0.026(3) 0.027(3) 0.016(3) -0.001(3) 0.005(2) -0.003(3)
N108 0.021(3) 0.015(3) 0.018(3) 0.0002(19) 0.008(2) -0.001(2)
C109 0.020(3) 0.025(4) 0.018(3) 0.001(3) 0.004(2) 0.002(3)
O110 0.039(3) 0.019(2) 0.033(3) -0.0074(19) 0.017(2) 0.0002(19)
C111 0.018(3) 0.018(3) 0.023(3) -0.001(2) 0.002(3) -0.005(2)
N112 0.017(2) 0.021(3) 0.018(3) 0.004(2) 0.004(2) -0.001(2)
C113 0.014(3) 0.026(3) 0.021(3) -0.001(3) 0.002(2) -0.003(2)
C114 0.028(3) 0.025(4) 0.022(3) 0.009(3) 0.009(3) -0.001(3)
C115 0.022(3) 0.020(3) 0.043(4) 0.010(3) 0.007(3) 0.001(3)
C116 0.028(3) 0.020(3) 0.028(3) 0.001(3) 0.011(3) 0.000(3)
C117 0.016(3) 0.029(4) 0.021(3) -0.001(3) 0.001(2) 0.002(3)
O118 0.032(2) 0.039(3) 0.022(2) 0.0059(19) 0.0128(18) 0.008(2)
N119 0.022(3) 0.019(3) 0.019(3) -0.001(2) 0.004(2) 0.001(2)
C120 0.029(3) 0.026(4) 0.023(3) -0.003(3) 0.007(3) 0.004(3)
C121 0.017(3) 0.023(3) 0.024(3) -0.003(3) 0.009(2) -0.002(3)
N122 0.020(3) 0.018(3) 0.026(3) -0.001(2) 0.011(2) -0.001(2)
C123 0.023(3) 0.023(4) 0.028(3) -0.002(3) 0.004(3) -0.004(3)
C124 0.026(4) 0.021(4) 0.043(4) 0.003(3) 0.003(3) 0.004(3)
C125 0.036(4) 0.009(3) 0.057(5) -0.006(3) 0.010(3) 0.000(3)
C126 0.021(3) 0.029(4) 0.034(4) -0.008(3) 0.002(3) -0.004(3)
O201 0.032(2) 0.021(2) 0.023(2) 0.0023(18) 0.0104(18) 0.0064(18)
C202 0.036(4) 0.022(3) 0.022(3) 0.006(3) 0.005(3) 0.001(3)
O203 0.057(3) 0.025(3) 0.037(3) 0.002(2) 0.024(2) 0.016(2)
C204 0.021(3) 0.020(3) 0.024(3) -0.003(3) 0.003(2) 0.002(3)
N205 0.017(2) 0.020(3) 0.020(3) 0.001(2) 0.001(2) 0.000(2)
C206 0.016(3) 0.024(3) 0.021(3) 0.000(3) 0.000(2) -0.001(2)
C207 0.025(3) 0.032(4) 0.024(3) 0.008(3) 0.007(3) -0.003(3)
C208 0.035(4) 0.030(4) 0.029(4) 0.012(3) 0.006(3) 0.000(3)
C209 0.036(4) 0.018(3) 0.034(4) 0.001(3) 0.003(3) -0.001(3)
C210 0.020(3) 0.027(3) 0.019(3) -0.002(3) -0.003(3) -0.003(3)
O211 0.030(2) 0.025(2) 0.025(2) 0.0032(19) 0.0073(18) 0.0047(18)
O212 0.034(2) 0.032(3) 0.023(2) -0.0042(18) 0.0120(19) 0.0001(19)
O011 0.050(6) 0.062(7) 0.047(6) 0.000(5) 0.033(5) 0.002(5)
C012 0.050(10) 0.059(11) 0.109(15) 0.030(10) 0.025(10) 0.020(9)
O021 0.046(9) 0.166(18) 0.26(2) 0.108(17) 0.059(11) 0.035(11)
C021 0.049(12) 0.28(4) 0.023(9) 0.022(15) -0.001(8) 0.046(19)
O001 0.125(7) 0.145(8) 0.143(7) 0.009(6) -0.044(5) -0.014(6)
O002 0.084(4) 0.045(3) 0.069(4) 0.014(3) -0.003(3) -0.017(3)

loop_
_atom_type_symbol
_atom_type_description
_atom_type_scat_dispersion_real
_atom_type_scat_dispersion_imag
_atom_type_scat_source
C C 0.0033 0.0016 'International Tables Vol C Tables 4.2.6.8 and 6.1.1.4'
H H 0.0000 0.0000 'International Tables Vol C Tables 4.2.6.8 and 6.1.1.4'
N N 0.0061 0.0033 'International Tables Vol C Tables 4.2.6.8 and 6.1.1.4'
O O 0.0106 0.0060 'International Tables Vol C Tables 4.2.6.8 and 6.1.1.4'
Cu Cu 0.3201 1.2651 'International Tables Vol C Tables 4.2.6.8 and 6.1.1.4'

loop_
_geom_angle_atom_site_label_1
_geom_angle_atom_site_label_2
_geom_angle_atom_site_label_3
_geom_angle
_geom_angle_site_symmetry_1
_geom_angle_site_symmetry_3
_geom_angle_publ_flag
N112 Cu1 N122 174.59(18) . 2_755 y
N112 Cu1 N108 79.64(18) . . y
N122 Cu1 N108 104.53(18) 2_755 . y
N112 Cu1 N119 79.70(18) . . y
N122 Cu1 N119 95.96(18) 2_755 . y
N108 Cu1 N119 159.23(17) . . y
N205 Cu2 N101 171.69(18) . . y
N205 Cu2 O201 80.91(17) . . y
N101 Cu2 O201 98.82(17) . . y
N205 Cu2 O211 79.85(17) . . y
N101 Cu2 O211 99.95(16) . . y
O201 Cu2 O211 160.67(15) . . y
N205 Cu2 O100 90.64(16) . . y
N101 Cu2 O100 97.67(17) . . y
O201 Cu2 O100 90.53(15) . . y
O211 Cu2 O100 91.51(15) . . y
C102 N101 C106 119.0(5) . . ?
C102 N101 Cu2 120.8(4) . . ?
C106 N101 Cu2 120.3(4) . . ?
N101 C102 C103 122.7(5) . . ?
C102 C103 C104 118.4(5) . . ?
C105 C104 C103 119.2(5) . . ?
C104 C105 C106 120.5(5) . . ?
N101 C106 C105 120.3(5) . . ?
N101 C106 C107 118.1(5) . . ?
C105 C106 C107 121.6(5) . . ?
N108 C107 C106 113.3(4) . . ?
C109 N108 C107 114.6(4) . . ?
C109 N108 Cu1 114.9(3) . . ?
C107 N108 Cu1 127.6(3) . . ?
O110 C109 N108 128.4(5) . . ?
O110 C109 C111 119.6(5) . . ?
N108 C109 C111 112.0(5) . . ?
N112 C111 C116 120.8(5) . . ?
N112 C111 C109 112.8(5) . . ?
C116 C111 C109 126.4(5) . . ?
C113 N112 C111 122.4(5) . . ?
C113 N112 Cu1 118.5(4) . . ?
C111 N112 Cu1 119.0(4) . . ?
N112 C113 C114 119.4(5) . . ?
N112 C113 C117 113.6(5) . . ?
C114 C113 C117 127.0(5) . . ?
C115 C114 C113 118.8(5) . . ?
C114 C115 C116 120.5(5) . . ?
C111 C116 C115 117.9(5) . . ?
O118 C117 N119 128.6(5) . . ?
O118 C117 C113 119.1(5) . . ?
N119 C117 C113 112.2(5) . . ?
C117 N119 C120 115.0(5) . . ?
C117 N119 Cu1 114.7(4) . . ?
C120 N119 Cu1 127.2(4) . . ?
N119 C120 C121 115.2(5) . . ?
N122 C121 C126 120.9(5) . . ?
N122 C121 C120 119.7(5) . . ?
C126 C121 C120 119.3(5) . . ?
C121 N122 C123 119.3(5) . . ?
C121 N122 Cu1 123.1(4) . 2_755 ?
C123 N122 Cu1 117.3(4) . 2_755 ?
N122 C123 C124 121.2(5) . . ?
C123 C124 C125 119.7(6) . . ?
C126 C125 C124 118.4(5) . . ?
C125 C126 C121 120.4(5) . . ?
C202 O201 Cu2 113.7(4) . . ?
O203 C202 O201 126.0(5) . . ?
O203 C202 C204 118.8(5) . . ?
O201 C202 C204 115.2(5) . . ?
N205 C204 C209 119.9(5) . . ?
N205 C204 C202 112.2(5) . . ?
C209 C204 C202 127.8(5) . . ?
C204 N205 C206 123.2(5) . . ?
C204 N205 Cu2 117.8(4) . . ?
C206 N205 Cu2 119.0(4) . . ?
N205 C206 C207 119.4(5) . . ?
N205 C206 C210 111.5(5) . . ?
C207 C206 C210 129.1(5) . . ?
C206 C207 C208 118.6(5) . . ?
C209 C208 C207 120.7(6) . . ?
C208 C209 C204 118.2(6) . . ?
O212 C210 O211 125.9(5) . . ?
O212 C210 C206 118.9(5) . . ?
O211 C210 C206 115.2(5) . . ?
C210 O211 Cu2 114.1(4) . . ?
O011 C011 C012 118(2) . . ?
C022 C021 O021 162.4(19) . . ?

loop_
_geom_bond_atom_site_label_1
_geom_bond_atom_site_label_2
_geom_bond_distance
_geom_bond_site_symmetry_2
_geom_bond_publ_flag
Cu1 N112 1.932(4) . y
Cu1 N122 1.980(4) 2_755 y
Cu1 N108 2.028(4) . y
Cu1 N119 2.044(4) . y
Cu2 N205 1.908(4) . y
Cu2 N101 1.960(4) . y
Cu2 O201 2.035(4) . y
Cu2 O211 2.059(4) . y
Cu2 O100 2.322(4) . y
N101 C102 1.348(7) . ?
N101 C106 1.357(7) . ?
C102 C103 1.380(8) . ?
C103 C104 1.386(8) . ?
C104 C105 1.370(8) . ?
C105 C106 1.389(7) . ?
C106 C107 1.489(7) . ?
C107 N108 1.463(6) . ?
N108 C109 1.352(7) . ?
C109 O110 1.238(6) . ?
C109 C111 1.503(7) . ?
C111 N112 1.337(7) . ?
C111 C116 1.376(7) . ?
N112 C113 1.332(7) . ?
C113 C114 1.387(7) . ?
C113 C117 1.506(8) . ?
C114 C115 1.384(8) . ?
C115 C116 1.387(7) . ?
C117 O118 1.244(6) . ?
C117 N119 1.340(7) . ?
N119 C120 1.466(7) . ?
C120 C121 1.505(8) . ?
C121 N122 1.330(7) . ?
C121 C126 1.395(8) . ?
N122 C123 1.370(7) . ?
N122 Cu1 1.981(4) 2_755 ?
C123 C124 1.379(7) . ?
C124 C125 1.382(8) . ?
C125 C126 1.371(8) . ?
O201 C202 1.278(6) . ?
C202 O203 1.243(7) . ?
C202 C204 1.512(8) . ?
C204 N205 1.328(7) . ?
C204 C209 1.391(8) . ?
N205 C206 1.337(7) . ?
C206 C207 1.378(7) . ?
C206 C210 1.514(8) . ?
C207 C208 1.396(8) . ?
C208 C209 1.370(8) . ?
C210 O212 1.241(6) . ?
C210 O211 1.272(6) . ?
O011 C011 1.52(3) . ?
C011 C012 1.64(3) . ?
O021 C021 1.37(3) . ?
C021 C022 1.33(3) . ?
